data_7705236
loop_
_publ_author_name
'Sha, Fanrui'
'Shimizu, Emily A.'
'Slocumb, Hannah S.'
'Towell, Sydney E.'
'Zhen, Yi'
'Porter, Hanna Z.'
'Takase, Michael K.'
'Johnson, Adam R.'

_publ_section_title
;
 Catalytic intramolecular hydroamination of aminoallenes using titanium
 and tantalum complexes of sterically encumbered chiral sulfonamides.
;
_journal_issue 35
_journal_name_full 'Dalton transactions (Cambridge, England : 2003)'
_journal_page_first 12418
_journal_page_last 12431
_journal_paper_doi 10.1039/d0dt02557g
_journal_volume 49
_journal_year 2020
_chemical_absolute_configuration ad
_chemical_formula_sum 'C34 H43 N4 O3 S Ta'
_chemical_formula_weight 768.73
_space_group_crystal_system orthorhombic
_space_group_IT_number 19
_space_group_name_Hall 'P 2ac 2ab'
_space_group_name_H-M_alt 'P 21 21 21'
_atom_sites_solution_hydrogens geom
_atom_sites_solution_primary direct
_atom_sites_solution_secondary difmap
_audit_creation_method SHELXL-2018/3
_audit_update_record
;
2019-12-06 deposited with the CCDC.	2020-08-21 downloaded from the CCDC.
;
_cell_angle_alpha 90
_cell_angle_beta 90
_cell_angle_gamma 90
_cell_formula_units_Z 4
_cell_length_a 13.3873(10)
_cell_length_b 15.0633(13)
_cell_length_c 16.5240(13)
_cell_measurement_reflns_used 9857
_cell_measurement_temperature 100(2)
_cell_measurement_theta_max 36.34
_cell_measurement_theta_min 2.47
_cell_volume 3332.2(5)
_computing_cell_refinement 'SAINT v8.38A (Bruker-AXS, 2013)'
_computing_data_collection 'APEX3 v2017.3-0 (Bruker-AXS, 2017)'
_computing_data_reduction 'SAINT v8.38A (Bruker-AXS, 2013)'
_computing_molecular_graphics 'Bruker SHELXTL'
_computing_publication_material 'Bruker SHELXTL'
_computing_structure_refinement 'SHELXL-2018/3 (Sheldrick, 2018)'
_computing_structure_solution 'SHELXS-2013/1 (Sheldrick, 2013)'
_diffrn_ambient_temperature 100(2)
_diffrn_detector_area_resol_mean 10.24
_diffrn_measured_fraction_theta_full 1.000
_diffrn_measured_fraction_theta_max 0.985
_diffrn_measurement_device_type 'Bruker D8 KAPPA'
_diffrn_measurement_method '\f and \w scans'
_diffrn_radiation_type MoK\a
_diffrn_radiation_wavelength 0.71073
_diffrn_reflns_av_R_equivalents 0.0400
_diffrn_reflns_av_unetI/netI 0.0376
_diffrn_reflns_Laue_measured_fraction_full 1.000
_diffrn_reflns_Laue_measured_fraction_max 0.985
_diffrn_reflns_limit_h_max 22
_diffrn_reflns_limit_h_min -21
_diffrn_reflns_limit_k_max 22
_diffrn_reflns_limit_k_min -25
_diffrn_reflns_limit_l_max 27
_diffrn_reflns_limit_l_min -26
_diffrn_reflns_number 72114
_diffrn_reflns_point_group_measured_fraction_full 0.998
_diffrn_reflns_point_group_measured_fraction_max 0.968
_diffrn_reflns_theta_full 25.242
_diffrn_reflns_theta_max 36.392
_diffrn_reflns_theta_min 1.829
_diffrn_source 'fine-focus sealed tube'
_exptl_absorpt_coefficient_mu 3.400
_exptl_absorpt_correction_T_max 0.7471
_exptl_absorpt_correction_T_min 0.5034
_exptl_absorpt_correction_type multi-scan
_exptl_absorpt_process_details 'SADABS-2016/2 (Sheldrick, 2014)'
_exptl_crystal_colour colourless
_exptl_crystal_density_diffrn 1.532
_exptl_crystal_density_method 'not measured'
_exptl_crystal_description Block
_exptl_crystal_F_000 1552
_exptl_crystal_size_max 0.700
_exptl_crystal_size_mid 0.400
_exptl_crystal_size_min 0.300
_refine_diff_density_max 0.533
_refine_diff_density_min -1.202
_refine_diff_density_rms 0.089
_refine_ls_abs_structure_details
; 
 Flack x determined using 6442 quotients [(I+)-(I-)]/[(I+)+(I-)] 
 (Parsons, Flack and Wagner, Acta Cryst. B69 (2013) 249-259). 
;
_refine_ls_abs_structure_Flack 0.007(2)
_refine_ls_extinction_method none
_refine_ls_goodness_of_fit_ref 0.993
_refine_ls_hydrogen_treatment constr
_refine_ls_matrix_type full
_refine_ls_number_parameters 450
_refine_ls_number_reflns 15757
_refine_ls_number_restraints 267
_refine_ls_restrained_S_all 0.986
_refine_ls_R_factor_all 0.0201
_refine_ls_R_factor_gt 0.0180
_refine_ls_shift/su_max 0.004
_refine_ls_shift/su_mean 0.000
_refine_ls_structure_factor_coef Fsqd
_refine_ls_weighting_details 'w=1/[\s^2^(Fo^2^)] where P=(Fo^2^+2Fc^2^)/3'
_refine_ls_weighting_scheme calc
_refine_ls_wR_factor_gt 0.0375
_refine_ls_wR_factor_ref 0.0380
_reflns_Friedel_coverage 0.807
_reflns_Friedel_fraction_full 0.996
_reflns_Friedel_fraction_max 0.948
_reflns_number_gt 15000
_reflns_number_total 15757
_reflns_threshold_expression 'I > 2\s(I)'
_cod_data_source_file d0dt02557g2.cif
_cod_data_source_block D19049
_cod_depositor_comments 'Adding full bibliography for 7705232--7705236.cif.'
_cod_database_code 7705236
_shelx_shelxl_version_number 2018/3
_shelx_space_group_comment
; 
The symmetry employed for this shelxl refinement is uniquely defined 
by the following loop, which should always be used as a source of 
symmetry information in preference to the above space-group names. 
They are only intended as comments. 
;
_shelx_estimated_absorpt_t_min 0.199
_shelx_estimated_absorpt_t_max 0.429

loop_
_space_group_symop_operation_xyz
'x, y, z'
'-x+1/2, -y, z+1/2'
'-x, y+1/2, -z+1/2'
'x+1/2, -y+1/2, -z'

loop_
_atom_site_label
_atom_site_type_symbol
_atom_site_fract_x
_atom_site_fract_y
_atom_site_fract_z
_atom_site_U_iso_or_equiv
_atom_site_adp_type
_atom_site_occupancy
_atom_site_site_symmetry_order
_atom_site_calc_flag
_atom_site_refinement_flags_posn
_atom_site_refinement_flags_adp
_atom_site_refinement_flags_occupancy
_atom_site_disorder_assembly
_atom_site_disorder_group
Ta1 Ta 0.33102(2) 0.48483(2) 0.65108(2) 0.00981(2) Uani 1 1 d . . . . .
O1 O 0.37729(10) 0.60498(10) 0.62389(9) 0.0129(3) Uani 1 1 d . . . . .
C1 C 0.46879(15) 0.62211(14) 0.58291(12) 0.0125(3) Uani 1 1 d D U . . .
C21 C 0.4751(13) 0.7162(9) 0.5491(18) 0.0143(16) Uani 0.58(5) 1 d D U P A 1
C22 C 0.3939(13) 0.7715(8) 0.5538(11) 0.0235(19) Uani 0.58(5) 1 d D U P A 1
H22 H 0.334272 0.750963 0.578740 0.028 Uiso 0.58(5) 1 calc R U P A 1
C23 C 0.3978(14) 0.8570(7) 0.5227(9) 0.0276(18) Uani 0.58(5) 1 d D U P A 1
H23 H 0.341146 0.894671 0.526836 0.033 Uiso 0.58(5) 1 calc R U P A 1
C24 C 0.4838(15) 0.8875(6) 0.4857(8) 0.029(2) Uani 0.58(5) 1 d D U P A 1
H24 H 0.486109 0.945860 0.463853 0.035 Uiso 0.58(5) 1 calc R U P A 1
C25 C 0.5653(12) 0.8335(7) 0.4806(7) 0.0213(17) Uani 0.58(5) 1 d D U P A 1
H25 H 0.624430 0.854382 0.455121 0.026 Uiso 0.58(5) 1 calc R U P A 1
C26 C 0.5624(11) 0.7476(8) 0.5127(10) 0.0171(16) Uani 0.58(5) 1 d D U P A 1
H26 H 0.619828 0.710652 0.509776 0.020 Uiso 0.58(5) 1 calc R U P A 1
C21A C 0.4586(18) 0.7191(13) 0.554(3) 0.016(2) Uani 0.42(5) 1 d D U P A 2
C22A C 0.3732(14) 0.7690(10) 0.5618(13) 0.015(2) Uani 0.42(5) 1 d D U P A 2
H22A H 0.316641 0.744586 0.588491 0.018 Uiso 0.42(5) 1 calc R U P A 2
C23A C 0.3686(17) 0.8561(9) 0.5307(13) 0.024(2) Uani 0.42(5) 1 d D U P A 2
H23A H 0.308676 0.889489 0.535067 0.029 Uiso 0.42(5) 1 calc R U P A 2
C24A C 0.4508(19) 0.8924(10) 0.4942(12) 0.029(3) Uani 0.42(5) 1 d D U P A 2
H24A H 0.448466 0.951004 0.472961 0.034 Uiso 0.42(5) 1 calc R U P A 2
C25A C 0.5356(18) 0.8435(11) 0.4887(10) 0.025(2) Uani 0.42(5) 1 d D U P A 2
H25A H 0.592672 0.869338 0.463985 0.030 Uiso 0.42(5) 1 calc R U P A 2
C26A C 0.5425(16) 0.7579(12) 0.5175(15) 0.019(2) Uani 0.42(5) 1 d D U P A 2
H26A H 0.603173 0.725591 0.512714 0.023 Uiso 0.42(5) 1 calc R U P A 2
C11 C 0.55512(13) 0.61468(13) 0.64441(13) 0.0130(3) Uani 1 1 d . . . . .
C12 C 0.64752(14) 0.57733(17) 0.62695(13) 0.0183(4) Uani 1 1 d . . . . .
H12 H 0.658994 0.551698 0.575252 0.022 Uiso 1 1 calc R U . . .
C13 C 0.72312(16) 0.57711(19) 0.68423(15) 0.0237(5) Uani 1 1 d . . . . .
H13 H 0.785787 0.550893 0.671734 0.028 Uiso 1 1 calc R U . . .
C14 C 0.70772(17) 0.61501(19) 0.75979(14) 0.0236(5) Uani 1 1 d . . . . .
H14 H 0.759644 0.614760 0.798974 0.028 Uiso 1 1 calc R U . . .
C15 C 0.61614(17) 0.65324(18) 0.77775(13) 0.0208(4) Uani 1 1 d . . . . .
H15 H 0.605200 0.679583 0.829229 0.025 Uiso 1 1 calc R U . . .
C16 C 0.54071(16) 0.65290(15) 0.72044(12) 0.0161(4) Uani 1 1 d . . . . .
H16 H 0.478089 0.679125 0.733088 0.019 Uiso 1 1 calc R U . . .
C2 C 0.47344(13) 0.55247(14) 0.51448(11) 0.0110(3) Uani 1 1 d . . . . .
H2 H 0.543610 0.547204 0.494298 0.013 Uiso 1 1 calc R U . . .
C3 C 0.40317(14) 0.57522(14) 0.44335(12) 0.0131(3) Uani 1 1 d . . . . .
H3A H 0.380323 0.519011 0.418417 0.016 Uiso 1 1 calc R U . . .
H3B H 0.343512 0.605680 0.465319 0.016 Uiso 1 1 calc R U . . .
C31 C 0.44778(15) 0.63283(14) 0.37786(12) 0.0138(3) Uani 1 1 d . . . . .
C32 C 0.40198(14) 0.71101(14) 0.35258(14) 0.0156(3) Uani 1 1 d . . . . .
H32 H 0.342038 0.729981 0.378045 0.019 Uiso 1 1 calc R U . . .
C33 C 0.44298(17) 0.76188(16) 0.29032(14) 0.0186(4) Uani 1 1 d . . . . .
H33 H 0.410725 0.815000 0.273662 0.022 Uiso 1 1 calc R U . . .
C34 C 0.53026(17) 0.73538(17) 0.25276(14) 0.0202(4) Uani 1 1 d . . . . .
H34 H 0.558173 0.770271 0.210539 0.024 Uiso 1 1 calc R U . . .
C35 C 0.57693(18) 0.65752(18) 0.27704(14) 0.0230(5) Uani 1 1 d . . . . .
H35 H 0.636877 0.638817 0.251438 0.028 Uiso 1 1 calc R U . . .
C36 C 0.53559(16) 0.60703(16) 0.33898(13) 0.0192(4) Uani 1 1 d . . . . .
H36 H 0.567861 0.553753 0.355199 0.023 Uiso 1 1 calc R U . . .
N1 N 0.44425(11) 0.46952(10) 0.55601(10) 0.0096(3) Uani 1 1 d . . . . .
S1 S 0.47464(3) 0.37673(3) 0.51549(3) 0.01070(8) Uani 1 1 d . . . . .
O2 O 0.45348(11) 0.37507(11) 0.42942(9) 0.0163(3) Uani 1 1 d . . . . .
O3 O 0.43301(11) 0.30733(10) 0.56518(10) 0.0158(3) Uani 1 1 d . . . . .
C41 C 0.60650(14) 0.36838(14) 0.52350(12) 0.0121(3) Uani 1 1 d . . . . .
C42 C 0.66741(16) 0.40814(13) 0.46600(11) 0.0140(3) Uani 1 1 d . . . . .
H42 H 0.638627 0.436642 0.420324 0.017 Uiso 1 1 calc R U . . .
C43 C 0.77067(14) 0.40619(15) 0.47535(13) 0.0148(4) Uani 1 1 d . . . . .
H43 H 0.812119 0.434892 0.436711 0.018 Uiso 1 1 calc R U . . .
C44 C 0.81374(13) 0.36246(13) 0.54093(12) 0.0136(3) Uani 1 1 d . . . . .
C45 C 0.75171(15) 0.31928(15) 0.59531(13) 0.0155(4) Uani 1 1 d . . . . .
H45 H 0.780419 0.286669 0.638675 0.019 Uiso 1 1 calc R U . . .
C46 C 0.64837(14) 0.32266(14) 0.58777(12) 0.0138(4) Uani 1 1 d . . . . .
H46 H 0.606887 0.293877 0.626332 0.017 Uiso 1 1 calc R U . . .
C47 C 0.92526(14) 0.36148(16) 0.55222(15) 0.0189(4) Uani 1 1 d . . . . .
H47A H 0.944200 0.406581 0.592117 0.028 Uiso 1 1 calc R U . . .
H47B H 0.957974 0.374409 0.500493 0.028 Uiso 1 1 calc R U . . .
H47C H 0.946235 0.302812 0.571411 0.028 Uiso 1 1 calc R U . . .
N2 N 0.22292(12) 0.54103(14) 0.71549(11) 0.0164(3) Uani 1 1 d . . . . .
C51 C 0.24955(17) 0.61320(19) 0.77064(15) 0.0256(5) Uani 1 1 d . . . . .
H51A H 0.242114 0.670215 0.742724 0.038 Uiso 1 1 calc R U . . .
H51B H 0.318991 0.605966 0.788223 0.038 Uiso 1 1 calc R U . . .
H51C H 0.205399 0.611765 0.817929 0.038 Uiso 1 1 calc R U . . .
C52 C 0.11447(15) 0.53360(17) 0.70795(14) 0.0200(5) Uani 1 1 d . . . . .
H52A H 0.084312 0.532041 0.761970 0.030 Uiso 1 1 calc R U . . .
H52B H 0.097732 0.478927 0.678801 0.030 Uiso 1 1 calc R U . . .
H52C H 0.088634 0.584856 0.678010 0.030 Uiso 1 1 calc R U . . .
N3 N 0.23893(12) 0.40603(13) 0.59513(10) 0.0134(3) Uani 1 1 d . . . . .
C53 C 0.20512(16) 0.32113(15) 0.62695(14) 0.0203(4) Uani 1 1 d . . . . .
H53A H 0.132070 0.318170 0.624138 0.030 Uiso 1 1 calc R U . . .
H53B H 0.226565 0.315169 0.683394 0.030 Uiso 1 1 calc R U . . .
H53C H 0.233936 0.272873 0.594752 0.030 Uiso 1 1 calc R U . . .
C54 C 0.20456(16) 0.42122(18) 0.51238(13) 0.0210(4) Uani 1 1 d . . . . .
H54A H 0.234632 0.377022 0.476320 0.031 Uiso 1 1 calc R U . . .
H54B H 0.224348 0.480873 0.494968 0.031 Uiso 1 1 calc R U . . .
H54C H 0.131638 0.415959 0.510336 0.031 Uiso 1 1 calc R U . . .
N4 N 0.39664(12) 0.42740(13) 0.74297(10) 0.0141(3) Uani 1 1 d . . . . .
C55 C 0.50481(15) 0.41421(16) 0.75010(14) 0.0185(4) Uani 1 1 d . . . . .
H55A H 0.530456 0.449646 0.795283 0.028 Uiso 1 1 calc R U . . .
H55B H 0.537446 0.432880 0.699816 0.028 Uiso 1 1 calc R U . . .
H55C H 0.518803 0.351269 0.759955 0.028 Uiso 1 1 calc R U . . .
C56 C 0.34630(17) 0.39755(19) 0.81645(13) 0.0255(5) Uani 1 1 d . . . . .
H56A H 0.359378 0.334186 0.824706 0.038 Uiso 1 1 calc R U . . .
H56B H 0.274214 0.407225 0.811067 0.038 Uiso 1 1 calc R U . . .
H56C H 0.371508 0.431212 0.862915 0.038 Uiso 1 1 calc R U . . .

loop_
_atom_site_aniso_label
_atom_site_aniso_U_11
_atom_site_aniso_U_22
_atom_site_aniso_U_33
_atom_site_aniso_U_23
_atom_site_aniso_U_13
_atom_site_aniso_U_12
Ta1 0.01037(3) 0.01095(3) 0.00810(3) -0.00029(3) 0.00071(3) 0.00057(2)
O1 0.0161(6) 0.0112(7) 0.0115(6) -0.0012(5) 0.0014(5) 0.0004(5)
C1 0.0171(8) 0.0105(8) 0.0099(8) -0.0001(7) -0.0005(7) -0.0028(6)
C21 0.024(4) 0.011(2) 0.008(4) -0.0022(18) -0.002(4) 0.002(2)
C22 0.036(5) 0.017(3) 0.017(3) 0.000(2) 0.004(4) 0.004(3)
C23 0.042(5) 0.016(2) 0.025(3) 0.001(2) -0.004(4) 0.010(3)
C24 0.054(6) 0.011(2) 0.022(3) 0.0048(19) -0.007(4) -0.003(3)
C25 0.032(4) 0.017(2) 0.014(3) 0.0036(19) -0.001(3) -0.014(3)
C26 0.028(4) 0.011(3) 0.012(3) 0.003(2) -0.002(3) -0.008(2)
C21A 0.027(6) 0.010(4) 0.009(5) 0.001(5) -0.001(6) -0.009(3)
C22A 0.025(5) 0.010(3) 0.010(4) 0.002(2) -0.001(3) 0.004(3)
C23A 0.036(6) 0.011(3) 0.027(5) -0.002(3) -0.003(5) 0.006(4)
C24A 0.050(7) 0.014(3) 0.022(5) 0.006(3) -0.014(5) -0.007(4)
C25A 0.034(6) 0.023(4) 0.018(4) 0.005(3) 0.002(4) -0.015(4)
C26A 0.027(5) 0.018(4) 0.013(4) -0.003(3) -0.006(4) -0.003(3)
C11 0.0172(7) 0.0116(8) 0.0102(8) 0.0008(7) -0.0018(7) -0.0047(6)
C12 0.0173(9) 0.0261(12) 0.0114(8) -0.0034(8) -0.0015(7) -0.0045(7)
C13 0.0168(9) 0.0343(14) 0.0199(11) -0.0046(10) -0.0011(8) -0.0046(8)
C14 0.0211(10) 0.0350(15) 0.0146(10) -0.0033(10) -0.0047(8) -0.0077(9)
C15 0.0282(11) 0.0249(12) 0.0091(9) -0.0026(8) -0.0017(8) -0.0063(9)
C16 0.0213(9) 0.0155(10) 0.0116(9) -0.0023(7) -0.0024(7) -0.0020(7)
C2 0.0138(7) 0.0113(8) 0.0079(7) -0.0001(6) -0.0006(6) -0.0022(6)
C3 0.0169(8) 0.0124(9) 0.0099(8) 0.0017(7) -0.0015(7) -0.0033(6)
C31 0.0200(8) 0.0130(9) 0.0085(8) 0.0011(7) -0.0028(7) -0.0044(7)
C32 0.0173(8) 0.0169(9) 0.0128(8) 0.0020(8) -0.0040(8) -0.0016(6)
C33 0.0246(10) 0.0150(10) 0.0161(10) 0.0043(8) -0.0060(8) -0.0029(8)
C34 0.0259(10) 0.0208(11) 0.0139(9) 0.0054(8) -0.0002(9) -0.0059(8)
C35 0.0277(11) 0.0248(13) 0.0165(10) 0.0059(9) 0.0069(9) 0.0004(9)
C36 0.0275(9) 0.0171(10) 0.0129(10) 0.0028(8) 0.0032(8) 0.0022(7)
N1 0.0119(6) 0.0090(8) 0.0080(6) -0.0002(5) 0.0009(5) -0.0013(5)
S1 0.01146(17) 0.0102(2) 0.01040(19) -0.00204(16) 0.00054(15) -0.00039(14)
O2 0.0173(6) 0.0201(8) 0.0115(7) -0.0057(6) -0.0020(5) 0.0006(5)
O3 0.0166(6) 0.0109(7) 0.0199(8) 0.0006(6) 0.0032(6) -0.0021(5)
C41 0.0127(7) 0.0124(9) 0.0114(8) -0.0015(7) 0.0015(6) 0.0009(6)
C42 0.0151(7) 0.0160(9) 0.0109(8) 0.0011(6) 0.0007(8) 0.0026(7)
C43 0.0137(8) 0.0164(10) 0.0144(9) -0.0005(7) 0.0033(7) 0.0003(6)
C44 0.0140(8) 0.0122(8) 0.0145(8) -0.0033(7) -0.0001(7) -0.0003(6)
C45 0.0168(8) 0.0159(10) 0.0139(9) 0.0007(7) -0.0034(7) 0.0007(7)
C46 0.0159(8) 0.0137(9) 0.0116(8) 0.0020(7) 0.0009(6) -0.0006(6)
C47 0.0147(8) 0.0190(11) 0.0229(11) -0.0024(9) -0.0014(8) -0.0012(7)
N2 0.0144(7) 0.0196(9) 0.0151(8) -0.0030(7) 0.0022(6) 0.0028(6)
C51 0.0221(10) 0.0330(15) 0.0216(11) -0.0130(10) 0.0058(9) 0.0002(9)
C52 0.0149(8) 0.0242(13) 0.0209(10) -0.0020(9) 0.0043(8) 0.0038(7)
N3 0.0125(7) 0.0139(8) 0.0139(8) 0.0010(6) 0.0015(6) -0.0013(6)
C53 0.0185(9) 0.0179(10) 0.0244(11) 0.0061(9) -0.0003(8) -0.0054(7)
C54 0.0175(9) 0.0295(13) 0.0159(10) 0.0038(9) -0.0041(8) -0.0059(8)
N4 0.0147(7) 0.0184(9) 0.0091(7) 0.0022(6) 0.0008(6) 0.0003(6)
C55 0.0161(8) 0.0209(10) 0.0186(9) 0.0053(8) -0.0021(8) 0.0025(7)
C56 0.0269(11) 0.0359(14) 0.0138(9) 0.0106(9) 0.0042(9) 0.0035(9)

loop_
_atom_type_symbol
_atom_type_description
_atom_type_scat_dispersion_real
_atom_type_scat_dispersion_imag
_atom_type_scat_source
C C 0.0033 0.0016 'International Tables Vol C Tables 4.2.6.8 and 6.1.1.4'
H H 0.0000 0.0000 'International Tables Vol C Tables 4.2.6.8 and 6.1.1.4'
N N 0.0061 0.0033 'International Tables Vol C Tables 4.2.6.8 and 6.1.1.4'
O O 0.0106 0.0060 'International Tables Vol C Tables 4.2.6.8 and 6.1.1.4'
S S 0.1246 0.1234 'International Tables Vol C Tables 4.2.6.8 and 6.1.1.4'
Ta Ta -0.7052 6.5227 'International Tables Vol C Tables 4.2.6.8 and 6.1.1.4'

loop_
_geom_angle_atom_site_label_1
_geom_angle_atom_site_label_2
_geom_angle_atom_site_label_3
_geom_angle
_geom_angle_site_symmetry_1
_geom_angle_site_symmetry_3
_geom_angle_publ_flag
N3 Ta1 N4 112.57(8) . . ?
N3 Ta1 O1 130.78(7) . . ?
N4 Ta1 O1 116.32(7) . . ?
N3 Ta1 N2 93.03(8) . . ?
N4 Ta1 N2 95.72(7) . . ?
O1 Ta1 N2 87.69(7) . . ?
N3 Ta1 N1 91.92(6) . . ?
N4 Ta1 N1 101.48(6) . . ?
O1 Ta1 N1 73.47(6) . . ?
N2 Ta1 N1 158.68(7) . . ?
C1 O1 Ta1 123.17(13) . . ?
O1 C1 C21 113.0(6) . . ?
O1 C1 C11 108.55(15) . . ?
C21 C1 C11 105.5(11) . . ?
O1 C1 C2 105.07(15) . . ?
C21 C1 C2 111.2(12) . . ?
C11 C1 C2 113.76(17) . . ?
O1 C1 C21A 104.1(8) . . ?
C11 C1 C21A 109.9(16) . . ?
C2 C1 C21A 114.7(17) . . ?
C22 C21 C26 118.8(8) . . ?
C22 C21 C1 120.0(9) . . ?
C26 C21 C1 121.2(8) . . ?
C21 C22 C23 120.9(8) . . ?
C21 C22 H22 119.6 . . ?
C23 C22 H22 119.6 . . ?
C24 C23 C22 120.3(7) . . ?
C24 C23 H23 119.9 . . ?
C22 C23 H23 119.9 . . ?
C25 C24 C23 119.7(7) . . ?
C25 C24 H24 120.2 . . ?
C23 C24 H24 120.2 . . ?
C24 C25 C26 120.4(7) . . ?
C24 C25 H25 119.8 . . ?
C26 C25 H25 119.8 . . ?
C21 C26 C25 120.0(7) . . ?
C21 C26 H26 120.0 . . ?
C25 C26 H26 120.0 . . ?
C22A C21A C26A 118.7(11) . . ?
C22A C21A C1 124.1(12) . . ?
C26A C21A C1 117.2(11) . . ?
C21A C22A C23A 120.6(11) . . ?
C21A C22A H22A 119.7 . . ?
C23A C22A H22A 119.7 . . ?
C24A C23A C22A 119.9(10) . . ?
C24A C23A H23A 120.1 . . ?
C22A C23A H23A 120.1 . . ?
C25A C24A C23A 119.0(11) . . ?
C25A C24A H24A 120.5 . . ?
C23A C24A H24A 120.5 . . ?
C24A C25A C26A 122.8(10) . . ?
C24A C25A H25A 118.6 . . ?
C26A C25A H25A 118.6 . . ?
C25A C26A C21A 119.0(10) . . ?
C25A C26A H26A 120.5 . . ?
C21A C26A H26A 120.5 . . ?
C12 C11 C16 118.50(18) . . ?
C12 C11 C1 124.02(19) . . ?
C16 C11 C1 117.36(18) . . ?
C13 C12 C11 120.6(2) . . ?
C13 C12 H12 119.7 . . ?
C11 C12 H12 119.7 . . ?
C12 C13 C14 120.3(2) . . ?
C12 C13 H13 119.8 . . ?
C14 C13 H13 119.8 . . ?
C15 C14 C13 119.6(2) . . ?
C15 C14 H14 120.2 . . ?
C13 C14 H14 120.2 . . ?
C16 C15 C14 119.8(2) . . ?
C16 C15 H15 120.1 . . ?
C14 C15 H15 120.1 . . ?
C15 C16 C11 121.1(2) . . ?
C15 C16 H16 119.4 . . ?
C11 C16 H16 119.4 . . ?
N1 C2 C1 102.93(14) . . ?
N1 C2 C3 112.33(15) . . ?
C1 C2 C3 112.47(17) . . ?
N1 C2 H2 109.6 . . ?
C1 C2 H2 109.6 . . ?
C3 C2 H2 109.6 . . ?
C31 C3 C2 115.60(16) . . ?
C31 C3 H3A 108.4 . . ?
C2 C3 H3A 108.4 . . ?
C31 C3 H3B 108.4 . . ?
C2 C3 H3B 108.4 . . ?
H3A C3 H3B 107.4 . . ?
C32 C31 C36 117.96(19) . . ?
C32 C31 C3 121.81(19) . . ?
C36 C31 C3 120.20(19) . . ?
C31 C32 C33 120.8(2) . . ?
C31 C32 H32 119.6 . . ?
C33 C32 H32 119.6 . . ?
C34 C33 C32 120.3(2) . . ?
C34 C33 H33 119.8 . . ?
C32 C33 H33 119.8 . . ?
C33 C34 C35 119.6(2) . . ?
C33 C34 H34 120.2 . . ?
C35 C34 H34 120.2 . . ?
C34 C35 C36 119.7(2) . . ?
C34 C35 H35 120.1 . . ?
C36 C35 H35 120.1 . . ?
C35 C36 C31 121.5(2) . . ?
C35 C36 H36 119.3 . . ?
C31 C36 H36 119.3 . . ?
C2 N1 S1 118.45(12) . . ?
C2 N1 Ta1 115.21(11) . . ?
S1 N1 Ta1 124.47(9) . . ?
O3 S1 O2 118.07(10) . . ?
O3 S1 N1 107.24(9) . . ?
O2 S1 N1 112.04(9) . . ?
O3 S1 C41 106.90(9) . . ?
O2 S1 C41 105.44(9) . . ?
N1 S1 C41 106.45(9) . . ?
C46 C41 C42 120.13(18) . . ?
C46 C41 S1 119.69(15) . . ?
C42 C41 S1 120.18(15) . . ?
C41 C42 C43 119.91(18) . . ?
C41 C42 H42 120.0 . . ?
C43 C42 H42 120.0 . . ?
C42 C43 C44 120.51(18) . . ?
C42 C43 H43 119.7 . . ?
C44 C43 H43 119.7 . . ?
C45 C44 C43 118.57(17) . . ?
C45 C44 C47 120.64(19) . . ?
C43 C44 C47 120.79(19) . . ?
C44 C45 C46 121.41(19) . . ?
C44 C45 H45 119.3 . . ?
C46 C45 H45 119.3 . . ?
C41 C46 C45 119.35(18) . . ?
C41 C46 H46 120.3 . . ?
C45 C46 H46 120.3 . . ?
C44 C47 H47A 109.5 . . ?
C44 C47 H47B 109.5 . . ?
H47A C47 H47B 109.5 . . ?
C44 C47 H47C 109.5 . . ?
H47A C47 H47C 109.5 . . ?
H47B C47 H47C 109.5 . . ?
C52 N2 C51 110.62(18) . . ?
C52 N2 Ta1 130.21(16) . . ?
C51 N2 Ta1 118.23(14) . . ?
N2 C51 H51A 109.5 . . ?
N2 C51 H51B 109.5 . . ?
H51A C51 H51B 109.5 . . ?
N2 C51 H51C 109.5 . . ?
H51A C51 H51C 109.5 . . ?
H51B C51 H51C 109.5 . . ?
N2 C52 H52A 109.5 . . ?
N2 C52 H52B 109.5 . . ?
H52A C52 H52B 109.5 . . ?
N2 C52 H52C 109.5 . . ?
H52A C52 H52C 109.5 . . ?
H52B C52 H52C 109.5 . . ?
C53 N3 C54 112.21(18) . . ?
C53 N3 Ta1 124.18(14) . . ?
C54 N3 Ta1 123.29(15) . . ?
N3 C53 H53A 109.5 . . ?
N3 C53 H53B 109.5 . . ?
H53A C53 H53B 109.5 . . ?
N3 C53 H53C 109.5 . . ?
H53A C53 H53C 109.5 . . ?
H53B C53 H53C 109.5 . . ?
N3 C54 H54A 109.5 . . ?
N3 C54 H54B 109.5 . . ?
H54A C54 H54B 109.5 . . ?
N3 C54 H54C 109.5 . . ?
H54A C54 H54C 109.5 . . ?
H54B C54 H54C 109.5 . . ?
C56 N4 C55 110.33(17) . . ?
C56 N4 Ta1 125.08(13) . . ?
C55 N4 Ta1 124.46(14) . . ?
N4 C55 H55A 109.5 . . ?
N4 C55 H55B 109.5 . . ?
H55A C55 H55B 109.5 . . ?
N4 C55 H55C 109.5 . . ?
H55A C55 H55C 109.5 . . ?
H55B C55 H55C 109.5 . . ?
N4 C56 H56A 109.5 . . ?
N4 C56 H56B 109.5 . . ?
H56A C56 H56B 109.5 . . ?
N4 C56 H56C 109.5 . . ?
H56A C56 H56C 109.5 . . ?
H56B C56 H56C 109.5 . . ?

loop_
_geom_bond_atom_site_label_1
_geom_bond_atom_site_label_2
_geom_bond_distance
_geom_bond_site_symmetry_2
_geom_bond_publ_flag
Ta1 N3 1.9452(18) . ?
Ta1 N4 1.9558(17) . ?
Ta1 O1 1.9649(15) . ?
Ta1 N2 1.9859(17) . ?
Ta1 N1 2.1952(15) . ?
O1 C1 1.423(2) . ?
C1 C21 1.525(9) . ?
C1 C11 1.543(3) . ?
C1 C2 1.544(3) . ?
C1 C21A 1.544(12) . ?
C21 C22 1.371(10) . ?
C21 C26 1.398(10) . ?
C22 C23 1.388(10) . ?
C22 H22 0.9500 . ?
C23 C24 1.383(9) . ?
C23 H23 0.9500 . ?
C24 C25 1.363(8) . ?
C24 H24 0.9500 . ?
C25 C26 1.399(9) . ?
C25 H25 0.9500 . ?
C26 H26 0.9500 . ?
C21A C22A 1.375(13) . ?
C21A C26A 1.401(13) . ?
C22A C23A 1.410(13) . ?
C22A H22A 0.9500 . ?
C23A C24A 1.369(11) . ?
C23A H23A 0.9500 . ?
C24A C25A 1.357(11) . ?
C24A H24A 0.9500 . ?
C25A C26A 1.377(13) . ?
C25A H25A 0.9500 . ?
C26A H26A 0.9500 . ?
C11 C12 1.389(3) . ?
C11 C16 1.395(3) . ?
C12 C13 1.386(3) . ?
C12 H12 0.9500 . ?
C13 C14 1.388(3) . ?
C13 H13 0.9500 . ?
C14 C15 1.387(3) . ?
C14 H14 0.9500 . ?
C15 C16 1.384(3) . ?
C15 H15 0.9500 . ?
C16 H16 0.9500 . ?
C2 N1 1.478(2) . ?
C2 C3 1.544(3) . ?
C2 H2 1.0000 . ?
C3 C31 1.510(3) . ?
C3 H3A 0.9900 . ?
C3 H3B 0.9900 . ?
C31 C32 1.392(3) . ?
C31 C36 1.395(3) . ?
C32 C33 1.395(3) . ?
C32 H32 0.9500 . ?
C33 C34 1.382(3) . ?
C33 H33 0.9500 . ?
C34 C35 1.388(4) . ?
C34 H34 0.9500 . ?
C35 C36 1.390(3) . ?
C35 H35 0.9500 . ?
C36 H36 0.9500 . ?
N1 S1 1.6023(16) . ?
S1 O3 1.4415(16) . ?
S1 O2 1.4502(15) . ?
S1 C41 1.7746(19) . ?
C41 C46 1.384(3) . ?
C41 C42 1.388(3) . ?
C42 C43 1.391(3) . ?
C42 H42 0.9500 . ?
C43 C44 1.393(3) . ?
C43 H43 0.9500 . ?
C44 C45 1.386(3) . ?
C44 C47 1.505(3) . ?
C45 C46 1.390(3) . ?
C45 H45 0.9500 . ?
C46 H46 0.9500 . ?
C47 H47A 0.9800 . ?
C47 H47B 0.9800 . ?
C47 H47C 0.9800 . ?
N2 C52 1.461(2) . ?
N2 C51 1.463(3) . ?
C51 H51A 0.9800 . ?
C51 H51B 0.9800 . ?
C51 H51C 0.9800 . ?
C52 H52A 0.9800 . ?
C52 H52B 0.9800 . ?
C52 H52C 0.9800 . ?
N3 C53 1.455(3) . ?
N3 C54 1.461(3) . ?
C53 H53A 0.9800 . ?
C53 H53B 0.9800 . ?
C53 H53C 0.9800 . ?
C54 H54A 0.9800 . ?
C54 H54B 0.9800 . ?
C54 H54C 0.9800 . ?
N4 C56 1.460(3) . ?
N4 C55 1.466(3) . ?
C55 H55A 0.9800 . ?
C55 H55B 0.9800 . ?
C55 H55C 0.9800 . ?
C56 H56A 0.9800 . ?
C56 H56B 0.9800 . ?
C56 H56C 0.9800 . ?

loop_
_geom_torsion_atom_site_label_1
_geom_torsion_atom_site_label_2
_geom_torsion_atom_site_label_3
_geom_torsion_atom_site_label_4
_geom_torsion
_geom_torsion_site_symmetry_1
_geom_torsion_site_symmetry_2
_geom_torsion_site_symmetry_3
_geom_torsion_site_symmetry_4
_geom_torsion_publ_flag
Ta1 O1 C1 C21 164.7(14) . . . . ?
Ta1 O1 C1 C11 -78.71(18) . . . . ?
Ta1 O1 C1 C2 43.33(19) . . . . ?
Ta1 O1 C1 C21A 164.3(18) . . . . ?
O1 C1 C21 C22 -6(3) . . . . ?
C11 C1 C21 C22 -124(2) . . . . ?
C2 C1 C21 C22 112(2) . . . . ?
O1 C1 C21 C26 175(2) . . . . ?
C11 C1 C21 C26 56(3) . . . . ?
C2 C1 C21 C26 -67(3) . . . . ?
C26 C21 C22 C23 0(4) . . . . ?
C1 C21 C22 C23 -179.3(19) . . . . ?
C21 C22 C23 C24 1(3) . . . . ?
C22 C23 C24 C25 -1(2) . . . . ?
C23 C24 C25 C26 0(2) . . . . ?
C22 C21 C26 C25 -1(4) . . . . ?
C1 C21 C26 C25 178.6(19) . . . . ?
C24 C25 C26 C21 1(3) . . . . ?
O1 C1 C21A C22A -6(4) . . . . ?
C11 C1 C21A C22A -122(3) . . . . ?
C2 C1 C21A C22A 109(4) . . . . ?
O1 C1 C21A C26A 174(3) . . . . ?
C11 C1 C21A C26A 58(4) . . . . ?
C2 C1 C21A C26A -72(4) . . . . ?
C26A C21A C22A C23A 3(5) . . . . ?
C1 C21A C22A C23A -177(3) . . . . ?
C21A C22A C23A C24A -2(4) . . . . ?
C22A C23A C24A C25A 0(3) . . . . ?
C23A C24A C25A C26A 1(3) . . . . ?
C24A C25A C26A C21A 0(4) . . . . ?
C22A C21A C26A C25A -2(5) . . . . ?
C1 C21A C26A C25A 178(2) . . . . ?
O1 C1 C11 C12 141.4(2) . . . . ?
C21 C1 C11 C12 -97.3(9) . . . . ?
C2 C1 C11 C12 24.8(3) . . . . ?
C21A C1 C11 C12 -105.4(12) . . . . ?
O1 C1 C11 C16 -42.7(2) . . . . ?
C21 C1 C11 C16 78.6(9) . . . . ?
C2 C1 C11 C16 -159.28(18) . . . . ?
C21A C1 C11 C16 70.5(12) . . . . ?
C16 C11 C12 C13 0.8(3) . . . . ?
C1 C11 C12 C13 176.7(2) . . . . ?
C11 C12 C13 C14 -0.6(4) . . . . ?
C12 C13 C14 C15 0.0(4) . . . . ?
C13 C14 C15 C16 0.3(4) . . . . ?
C14 C15 C16 C11 -0.1(4) . . . . ?
C12 C11 C16 C15 -0.5(3) . . . . ?
C1 C11 C16 C15 -176.7(2) . . . . ?
O1 C1 C2 N1 -45.48(18) . . . . ?
C21 C1 C2 N1 -168.0(8) . . . . ?
C11 C1 C2 N1 73.10(18) . . . . ?
C21A C1 C2 N1 -159.2(10) . . . . ?
O1 C1 C2 C3 75.64(19) . . . . ?
C21 C1 C2 C3 -46.9(8) . . . . ?
C11 C1 C2 C3 -165.78(16) . . . . ?
C21A C1 C2 C3 -38.1(10) . . . . ?
N1 C2 C3 C31 -155.44(17) . . . . ?
C1 C2 C3 C31 89.0(2) . . . . ?
C2 C3 C31 C32 -126.6(2) . . . . ?
C2 C3 C31 C36 55.4(3) . . . . ?
C36 C31 C32 C33 -0.1(3) . . . . ?
C3 C31 C32 C33 -178.10(19) . . . . ?
C31 C32 C33 C34 -0.2(3) . . . . ?
C32 C33 C34 C35 0.3(3) . . . . ?
C33 C34 C35 C36 -0.1(4) . . . . ?
C34 C35 C36 C31 -0.1(4) . . . . ?
C32 C31 C36 C35 0.2(3) . . . . ?
C3 C31 C36 C35 178.3(2) . . . . ?
C1 C2 N1 S1 -159.46(12) . . . . ?
C3 C2 N1 S1 79.32(18) . . . . ?
C1 C2 N1 Ta1 35.40(16) . . . . ?
C3 C2 N1 Ta1 -85.82(16) . . . . ?
C2 N1 S1 O3 -176.94(13) . . . . ?
Ta1 N1 S1 O3 -13.29(13) . . . . ?
C2 N1 S1 O2 -45.85(15) . . . . ?
Ta1 N1 S1 O2 117.79(11) . . . . ?
C2 N1 S1 C41 68.92(15) . . . . ?
Ta1 N1 S1 C41 -127.43(10) . . . . ?
O3 S1 C41 C46 -19.1(2) . . . . ?
O2 S1 C41 C46 -145.59(17) . . . . ?
N1 S1 C41 C46 95.23(18) . . . . ?
O3 S1 C41 C42 161.40(16) . . . . ?
O2 S1 C41 C42 34.95(19) . . . . ?
N1 S1 C41 C42 -84.22(18) . . . . ?
C46 C41 C42 C43 -3.5(3) . . . . ?
S1 C41 C42 C43 175.93(16) . . . . ?
C41 C42 C43 C44 1.8(3) . . . . ?
C42 C43 C44 C45 1.6(3) . . . . ?
C42 C43 C44 C47 -178.9(2) . . . . ?
C43 C44 C45 C46 -3.2(3) . . . . ?
C47 C44 C45 C46 177.2(2) . . . . ?
C42 C41 C46 C45 1.9(3) . . . . ?
S1 C41 C46 C45 -177.57(17) . . . . ?
C44 C45 C46 C41 1.5(3) . . . . ?
